data_7150801
loop_
_publ_author_name
'Barton, Olaf G.'
'Neumann, B.'
'Stammler, H.-G.'
'Mattay, Jochen'

_publ_section_title
;
 Intramolecular direct arylation in an A,C-functionalized calix[4]arene
;
_journal_issue 1
_journal_name_full 'Organic &amp;  Biomolecular Chemistry'
_journal_page_first 104
_journal_page_last 111
_journal_paper_doi 10.1039/b713357j
_journal_volume 6
_journal_year 2008
_chemical_formula_moiety 'C54 H56 O6'
_chemical_formula_sum 'C54 H56 O6'
_chemical_formula_weight 800.99
_chemical_name_systematic ?
_space_group_IT_number 14
_symmetry_cell_setting monoclinic
_symmetry_space_group_name_Hall '-P 2ybc'
_symmetry_space_group_name_H-M 'P 1 21/c 1'
_atom_sites_solution_hydrogens geom
_atom_sites_solution_primary direct
_atom_sites_solution_secondary difmap
_audit_creation_method SHELXL-97
_cell_angle_alpha 90.00
_cell_angle_beta 108.9726(17)
_cell_angle_gamma 90.00
_cell_formula_units_Z 4
_cell_length_a 17.3668(7)
_cell_length_b 11.4423(3)
_cell_length_c 23.2936(9)
_cell_measurement_reflns_used 9262
_cell_measurement_temperature 100(2)
_cell_measurement_theta_max 27.485
_cell_measurement_theta_min 2.910
_cell_volume 4377.3(3)
_computing_cell_refinement 'HKL Scalepack (Otwinowski & Minor 1997)'
_computing_data_collection 'Collect, Bruker AXS, 2004'
_computing_data_reduction 'Denzo and Scalepack (Otwinowski & Minor, 1997)'
_computing_molecular_graphics 'SHELXTL-PLUS (1990)'
_computing_publication_material 'SHELXL-97 (Sheldrick, 1997)'
_computing_structure_refinement 'SHELXL-97 (Sheldrick, 1997)'
_computing_structure_solution 'SHELXS-97 (Sheldrick, 1990)'
_diffrn_ambient_temperature 100(2)
_diffrn_measured_fraction_theta_full 0.979
_diffrn_measured_fraction_theta_max 0.979
_diffrn_measurement_device_type KappaCCD
_diffrn_measurement_method CCD
_diffrn_radiation_monochromator graphite
_diffrn_radiation_source 'fine-focus sealed tube'
_diffrn_radiation_type MoK\a
_diffrn_radiation_wavelength 0.71073
_diffrn_reflns_av_R_equivalents 0.056
_diffrn_reflns_av_sigmaI/netI 0.0549
_diffrn_reflns_limit_h_max 22
_diffrn_reflns_limit_h_min 0
_diffrn_reflns_limit_k_max 14
_diffrn_reflns_limit_k_min 0
_diffrn_reflns_limit_l_max 28
_diffrn_reflns_limit_l_min -30
_diffrn_reflns_number 41011
_diffrn_reflns_theta_full 27.48
_diffrn_reflns_theta_max 27.48
_diffrn_reflns_theta_min 2.95
_exptl_absorpt_coefficient_mu 0.078
_exptl_absorpt_correction_T_max 0.9984
_exptl_absorpt_correction_T_min 0.9770
_exptl_absorpt_correction_type multi-scan
_exptl_absorpt_process_details 'Denzo and Scalepack (Otwinowski & Minor, 1997)'
_exptl_crystal_colour Colourless
_exptl_crystal_density_diffrn 1.215
_exptl_crystal_density_method 'not measured'
_exptl_crystal_description plate
_exptl_crystal_F_000 1712
_exptl_crystal_size_max 0.30
_exptl_crystal_size_mid 0.30
_exptl_crystal_size_min 0.02
_refine_diff_density_max 0.791
_refine_diff_density_min -0.379
_refine_diff_density_rms 0.052
_refine_ls_extinction_method none
_refine_ls_goodness_of_fit_ref 1.010
_refine_ls_hydrogen_treatment constr
_refine_ls_matrix_type full
_refine_ls_number_parameters 561
_refine_ls_number_reflns 9820
_refine_ls_number_restraints 0
_refine_ls_restrained_S_all 1.010
_refine_ls_R_factor_all 0.0971
_refine_ls_R_factor_gt 0.0563
_refine_ls_shift/su_max 0.000
_refine_ls_shift/su_mean 0.000
_refine_ls_structure_factor_coef Fsqd
_refine_ls_weighting_details 'calc w=1/[\s^2^(Fo^2^)+(0.0594P)^2^+2.7921P] where P=(Fo^2^+2Fc^2^)/3'
_refine_ls_weighting_scheme calc
_refine_ls_wR_factor_gt 0.1232
_refine_ls_wR_factor_ref 0.1447
_reflns_number_gt 6681
_reflns_number_total 9820
_reflns_threshold_expression >2sigma(I)
_cod_data_source_file b713357j.txt
_cod_data_source_block compound1a
_cod_depositor_comments
;
The following automatic conversions were performed:
'_symmetry_cell_setting' value 'Monoclinic' changed to 'monoclinic'
according to '/home/saulius/struct/CIF-dictionaries/cif_core.dic'
dictionary named 'cif_core.dic' version 2.4.1 from 2010-06-29.

Automatic conversion script
Id: cif_fix_enum 1527 2010-12-29 10:47:43Z saulius 
;
_cod_original_sg_symbol_H-M 'P 21/c'
_cod_database_code 7150801

loop_
_symmetry_equiv_pos_as_xyz
'x, y, z'
'-x, y+1/2, -z+1/2'
'-x, -y, -z'
'x, -y-1/2, z-1/2'

loop_
_atom_site_label
_atom_site_type_symbol
_atom_site_fract_x
_atom_site_fract_y
_atom_site_fract_z
_atom_site_U_iso_or_equiv
_atom_site_adp_type
_atom_site_occupancy
_atom_site_symmetry_multiplicity
_atom_site_calc_flag
_atom_site_refinement_flags
_atom_site_disorder_assembly
_atom_site_disorder_group
O1 O 0.67885(10) 0.43613(12) 0.86711(6) 0.0321(4) Uani 1 1 d . . .
O2 O 0.49085(8) 0.37744(11) 0.31519(6) 0.0243(3) Uani 1 1 d . . .
O3 O 0.85769(8) 0.47174(11) 0.60513(6) 0.0232(3) Uani 1 1 d . . .
O4 O 0.77322(9) 0.29102(12) 0.67449(6) 0.0286(3) Uani 1 1 d . A .
O5 O 0.69444(8) 0.04681(11) 0.60532(6) 0.0246(3) Uani 1 1 d . B .
O6 O 0.73318(8) 0.24708(11) 0.52522(6) 0.0240(3) Uani 1 1 d . . .
C1 C 0.72220(12) 0.51008(15) 0.53739(8) 0.0196(4) Uani 1 1 d . . .
C2 C 0.64256(12) 0.54433(17) 0.52961(9) 0.0242(4) Uani 1 1 d . . .
H2 H 0.6040 0.5469 0.4899 0.029 Uiso 1 1 calc R . .
C3 C 0.61839(13) 0.57478(17) 0.57892(9) 0.0259(4) Uani 1 1 d . . .
H3 H 0.5640 0.5992 0.5729 0.031 Uiso 1 1 calc R . .
C4 C 0.67441(13) 0.56922(17) 0.63709(9) 0.0249(4) Uani 1 1 d . . .
H4 H 0.6578 0.5894 0.6708 0.030 Uiso 1 1 calc R . .
C5 C 0.75423(12) 0.53466(16) 0.64680(8) 0.0217(4) Uani 1 1 d . . .
C6 C 0.77809(12) 0.50753(16) 0.59634(8) 0.0198(4) Uani 1 1 d . . .
C7 C 0.81174(13) 0.52295(18) 0.71181(8) 0.0251(4) Uani 1 1 d . . .
H7A H 0.8203 0.6006 0.7316 0.030 Uiso 1 1 calc R . .
H7B H 0.8652 0.4934 0.7115 0.030 Uiso 1 1 calc R . .
C8 C 0.77622(12) 0.43892(17) 0.74778(8) 0.0241(4) Uani 1 1 d . . .
C9 C 0.75714(13) 0.47446(17) 0.80010(8) 0.0243(4) Uani 1 1 d . . .
C10 C 0.70548(13) 0.40231(18) 0.81979(8) 0.0258(4) Uani 1 1 d . . .
C11 C 0.67998(13) 0.29424(18) 0.79399(9) 0.0265(4) Uani 1 1 d . . .
H11 H 0.6458 0.2471 0.8091 0.032 Uiso 1 1 calc R . .
C12 C 0.70399(13) 0.25393(17) 0.74598(8) 0.0251(4) Uani 1 1 d . . .
C13 C 0.75265(13) 0.32757(18) 0.72422(8) 0.0251(4) Uani 1 1 d . . .
C14 C 0.67213(13) 0.13814(17) 0.71535(9) 0.0266(5) Uani 1 1 d . . .
H14A H 0.7184 0.0908 0.7125 0.032 Uiso 1 1 calc R . .
H14B H 0.6457 0.0945 0.7406 0.032 Uiso 1 1 calc R . .
C15 C 0.61124(13) 0.15517(16) 0.65216(9) 0.0235(4) Uani 1 1 d . . .
C16 C 0.53956(13) 0.21577(17) 0.64530(9) 0.0272(5) Uani 1 1 d . . .
H16 H 0.5278 0.2410 0.6804 0.033 Uiso 1 1 calc R . .
C17 C 0.48489(13) 0.24032(18) 0.58853(9) 0.0277(5) Uani 1 1 d . . .
H17 H 0.4358 0.2810 0.5847 0.033 Uiso 1 1 calc R . .
C18 C 0.50257(13) 0.20478(17) 0.53721(9) 0.0260(4) Uani 1 1 d . . .
H18 H 0.4663 0.2246 0.4982 0.031 Uiso 1 1 calc R . .
C19 C 0.57233(13) 0.14070(16) 0.54187(8) 0.0231(4) Uani 1 1 d . . .
C20 C 0.62582(12) 0.11424(16) 0.59985(9) 0.0227(4) Uani 1 1 d . . .
C21 C 0.59040(13) 0.10431(17) 0.48449(8) 0.0239(4) Uani 1 1 d . . .
H21A H 0.6398 0.0548 0.4957 0.029 Uiso 1 1 calc R . .
H21B H 0.5444 0.0575 0.4583 0.029 Uiso 1 1 calc R . .
C22 C 0.60323(12) 0.21048(16) 0.44957(8) 0.0217(4) Uani 1 1 d . . .
C23 C 0.54258(12) 0.24681(16) 0.39738(8) 0.0217(4) Uani 1 1 d . . .
H23 H 0.4940 0.2024 0.3819 0.026 Uiso 1 1 calc R . .
C24 C 0.55281(12) 0.34786(16) 0.36787(8) 0.0208(4) Uani 1 1 d . . .
C25 C 0.62319(12) 0.41678(16) 0.38888(8) 0.0205(4) Uani 1 1 d . . .
C26 C 0.68174(12) 0.38577(16) 0.44509(8) 0.0210(4) Uani 1 1 d . . .
C27 C 0.67319(12) 0.27964(16) 0.47204(8) 0.0211(4) Uani 1 1 d . . .
C28 C 0.74574(12) 0.47089(16) 0.48262(8) 0.0210(4) Uani 1 1 d . . .
H28A H 0.7490 0.5395 0.4576 0.025 Uiso 1 1 calc R . .
H28B H 0.7997 0.4325 0.4965 0.025 Uiso 1 1 calc R . .
C29 C 0.79424(13) 0.57426(17) 0.84017(8) 0.0258(4) Uani 1 1 d . . .
C30 C 0.87224(14) 0.61747(19) 0.84739(9) 0.0302(5) Uani 1 1 d . . .
H30 H 0.9021 0.5874 0.8230 0.036 Uiso 1 1 calc R . .
C31 C 0.90637(15) 0.7041(2) 0.89002(9) 0.0353(5) Uani 1 1 d . . .
H31 H 0.9585 0.7350 0.8936 0.042 Uiso 1 1 calc R . .
C32 C 0.86425(16) 0.7455(2) 0.92741(9) 0.0373(6) Uani 1 1 d . . .
H32 H 0.8875 0.8049 0.9564 0.045 Uiso 1 1 calc R . .
C33 C 0.78879(15) 0.70047(19) 0.92257(9) 0.0348(5) Uani 1 1 d . . .
H33 H 0.7609 0.7271 0.9491 0.042 Uiso 1 1 calc R . .
C34 C 0.75312(14) 0.61576(18) 0.87882(9) 0.0289(5) Uani 1 1 d . . .
C35 C 0.67266(14) 0.56119(18) 0.87158(10) 0.0324(5) Uani 1 1 d . . .
H35A H 0.6553 0.5811 0.9069 0.039 Uiso 1 1 calc R . .
H35B H 0.6313 0.5918 0.8345 0.039 Uiso 1 1 calc R . .
C36 C 0.63325(12) 0.50914(16) 0.34738(8) 0.0209(4) Uani 1 1 d . . .
C37 C 0.70866(13) 0.54529(17) 0.34363(8) 0.0227(4) Uani 1 1 d . . .
H37 H 0.7575 0.5131 0.3705 0.027 Uiso 1 1 calc R . .
C38 C 0.71235(13) 0.62789(17) 0.30087(8) 0.0253(4) Uani 1 1 d . . .
H38 H 0.7638 0.6538 0.2997 0.030 Uiso 1 1 calc R . .
C39 C 0.64165(13) 0.67275(17) 0.26001(9) 0.0269(5) Uani 1 1 d . . .
H39 H 0.6445 0.7307 0.2316 0.032 Uiso 1 1 calc R . .
C40 C 0.56670(13) 0.63276(17) 0.26074(9) 0.0260(4) Uani 1 1 d . . .
H40 H 0.5182 0.6607 0.2315 0.031 Uiso 1 1 calc R . .
C41 C 0.56220(12) 0.55171(17) 0.30412(8) 0.0228(4) Uani 1 1 d . . .
C42 C 0.48352(13) 0.50256(17) 0.30671(9) 0.0262(4) Uani 1 1 d . . .
H42A H 0.4697 0.5387 0.3407 0.031 Uiso 1 1 calc R . .
H42B H 0.4393 0.5206 0.2685 0.031 Uiso 1 1 calc R . .
C43 C 0.90917(13) 0.56350(18) 0.59728(9) 0.0279(5) Uani 1 1 d . . .
H43A H 0.9178 0.6219 0.6301 0.033 Uiso 1 1 calc R . .
H43B H 0.8833 0.6032 0.5579 0.033 Uiso 1 1 calc R . .
C44 C 0.98944(15) 0.5114(2) 0.59885(13) 0.0447(6) Uani 1 1 d . . .
H44A H 0.9799 0.4524 0.5662 0.054 Uiso 1 1 calc R . .
H44B H 1.0143 0.4711 0.6382 0.054 Uiso 1 1 calc R . .
C45 C 1.04823(17) 0.6039(3) 0.59071(16) 0.0650(9) Uani 1 1 d . . .
H45A H 1.0247 0.6418 0.5511 0.097 Uiso 1 1 calc R . .
H45B H 1.1000 0.5668 0.5928 0.097 Uiso 1 1 calc R . .
H45C H 1.0578 0.6625 0.6230 0.097 Uiso 1 1 calc R . .
C46 C 0.84869(19) 0.2348(3) 0.68720(12) 0.0634(9) Uani 1 1 d . . .
H46A H 0.8410 0.1574 0.7035 0.076 Uiso 0.464(7) 1 calc PR A 1
H46B H 0.8545 0.2195 0.6470 0.076 Uiso 0.464(7) 1 calc PR A 1
H46C H 0.8529 0.2143 0.6470 0.076 Uiso 0.536(7) 1 calc PR A 2
H46D H 0.8898 0.2967 0.7038 0.076 Uiso 0.536(7) 1 calc PR A 2
C47A C 0.9215(4) 0.2696(5) 0.7218(3) 0.0503(18) Uani 0.464(7) 1 d P A 1
H47A H 0.9175 0.2976 0.7609 0.060 Uiso 0.464(7) 1 calc PR A 1
H47B H 0.9383 0.3368 0.7018 0.060 Uiso 0.464(7) 1 calc PR A 1
C47B C 0.8770(3) 0.1413(5) 0.7221(3) 0.0544(17) Uani 0.536(7) 1 d P A 2
H47C H 0.8396 0.0751 0.7058 0.065 Uiso 0.536(7) 1 calc PR A 2
H47D H 0.8754 0.1582 0.7634 0.065 Uiso 0.536(7) 1 calc PR A 2
C48A C 0.9874(5) 0.1768(8) 0.7347(4) 0.060(2) Uani 0.464(7) 1 d P A 1
H48A H 1.0391 0.2098 0.7606 0.090 Uiso 0.464(7) 1 calc PR A 1
H48B H 0.9933 0.1501 0.6964 0.090 Uiso 0.464(7) 1 calc PR A 1
H48C H 0.9722 0.1106 0.7555 0.090 Uiso 0.464(7) 1 calc PR A 1
C48B C 0.9635(4) 0.1024(8) 0.7275(4) 0.069(2) Uani 0.536(7) 1 d P A 2
H48D H 0.9781 0.0335 0.7538 0.104 Uiso 0.536(7) 1 calc PR A 2
H48E H 1.0018 0.1659 0.7449 0.104 Uiso 0.536(7) 1 calc PR A 2
H48F H 0.9658 0.0829 0.6871 0.104 Uiso 0.536(7) 1 calc PR A 2
C49 C 0.67851(15) -0.07664(18) 0.60500(11) 0.0365(5) Uani 1 1 d . . .
H49A H 0.6226 -0.0934 0.5779 0.044 Uiso 0.415(12) 1 calc PR B 1
H49B H 0.6832 -0.1031 0.6465 0.044 Uiso 0.415(12) 1 calc PR B 1
H49C H 0.6321 -0.0975 0.5687 0.044 Uiso 0.585(12) 1 calc PR B 2
H49D H 0.6645 -0.0984 0.6415 0.044 Uiso 0.585(12) 1 calc PR B 2
C50A C 0.7423(4) -0.1434(6) 0.5819(4) 0.0346(18) Uiso 0.415(12) 1 d P B 1
H50A H 0.7286 -0.2276 0.5787 0.042 Uiso 0.415(12) 1 calc PR B 1
H50B H 0.7369 -0.1151 0.5406 0.042 Uiso 0.415(12) 1 calc PR B 1
C50B C 0.7553(4) -0.1424(5) 0.6043(3) 0.0507(16) Uiso 0.585(12) 1 d P B 2
H50C H 0.7419 -0.2266 0.5985 0.061 Uiso 0.585(12) 1 calc PR B 2
H50D H 0.7696 -0.1156 0.5687 0.061 Uiso 0.585(12) 1 calc PR B 2
C51A C 0.8246(6) -0.1302(8) 0.6192(5) 0.073(3) Uiso 0.415(12) 1 d P B 1
H51A H 0.8600 -0.1743 0.6017 0.110 Uiso 0.415(12) 1 calc PR B 1
H51B H 0.8311 -0.1598 0.6600 0.110 Uiso 0.415(12) 1 calc PR B 1
H51C H 0.8395 -0.0473 0.6216 0.110 Uiso 0.415(12) 1 calc PR B 1
C51B C 0.8257(4) -0.1297(5) 0.6571(3) 0.069(2) Uiso 0.585(12) 1 d P B 2
H51D H 0.8707 -0.1756 0.6520 0.103 Uiso 0.585(12) 1 calc PR B 2
H51E H 0.8132 -0.1577 0.6929 0.103 Uiso 0.585(12) 1 calc PR B 2
H51F H 0.8414 -0.0472 0.6626 0.103 Uiso 0.585(12) 1 calc PR B 2
C52 C 0.78689(14) 0.15684(18) 0.51636(9) 0.0301(5) Uani 1 1 d . . .
H52A H 0.7543 0.1003 0.4860 0.036 Uiso 1 1 calc R . .
H52B H 0.8110 0.1142 0.5551 0.036 Uiso 1 1 calc R . .
C53 C 0.85449(14) 0.2025(2) 0.49557(11) 0.0361(5) Uani 1 1 d . . .
H53A H 0.8868 0.2606 0.5251 0.043 Uiso 1 1 calc R . .
H53B H 0.8312 0.2419 0.4558 0.043 Uiso 1 1 calc R . .
C54 C 0.90965(15) 0.1022(2) 0.48973(13) 0.0444(6) Uani 1 1 d . . .
H54A H 0.9330 0.0638 0.5292 0.067 Uiso 1 1 calc R . .
H54B H 0.9536 0.1330 0.4763 0.067 Uiso 1 1 calc R . .
H54C H 0.8777 0.0454 0.4600 0.067 Uiso 1 1 calc R . .

loop_
_atom_site_aniso_label
_atom_site_aniso_U_11
_atom_site_aniso_U_22
_atom_site_aniso_U_33
_atom_site_aniso_U_23
_atom_site_aniso_U_13
_atom_site_aniso_U_12
O1 0.0483(10) 0.0286(8) 0.0273(7) 0.0008(6) 0.0230(7) -0.0009(7)
O2 0.0277(8) 0.0230(7) 0.0203(7) 0.0001(5) 0.0053(6) -0.0010(6)
O3 0.0224(8) 0.0249(7) 0.0233(7) 0.0015(5) 0.0088(6) 0.0002(6)
O4 0.0363(9) 0.0314(8) 0.0218(7) -0.0010(6) 0.0145(6) 0.0004(7)
O5 0.0291(8) 0.0182(7) 0.0275(7) 0.0009(5) 0.0106(6) 0.0003(6)
O6 0.0283(8) 0.0234(7) 0.0196(6) 0.0016(5) 0.0067(6) 0.0016(6)
C1 0.0244(11) 0.0166(9) 0.0195(9) 0.0005(7) 0.0094(8) -0.0013(8)
C2 0.0260(11) 0.0246(10) 0.0212(9) 0.0008(8) 0.0065(8) 0.0003(8)
C3 0.0253(12) 0.0246(10) 0.0307(11) 0.0001(8) 0.0129(9) 0.0017(8)
C4 0.0327(12) 0.0225(10) 0.0245(10) -0.0040(8) 0.0161(9) -0.0031(9)
C5 0.0279(11) 0.0185(9) 0.0202(9) -0.0004(7) 0.0099(8) -0.0047(8)
C6 0.0221(11) 0.0178(9) 0.0212(9) 0.0007(7) 0.0092(8) -0.0009(8)
C7 0.0288(12) 0.0276(10) 0.0198(9) -0.0002(8) 0.0093(8) -0.0055(9)
C8 0.0263(11) 0.0274(10) 0.0180(9) 0.0027(8) 0.0064(8) -0.0011(9)
C9 0.0276(11) 0.0256(10) 0.0191(9) 0.0022(8) 0.0067(8) 0.0010(8)
C10 0.0317(12) 0.0293(11) 0.0183(9) 0.0039(8) 0.0109(8) 0.0031(9)
C11 0.0329(12) 0.0258(10) 0.0228(10) 0.0050(8) 0.0118(9) -0.0020(9)
C12 0.0296(12) 0.0248(10) 0.0203(9) 0.0040(8) 0.0074(8) 0.0013(9)
C13 0.0308(12) 0.0291(11) 0.0163(9) 0.0019(8) 0.0088(8) 0.0017(9)
C14 0.0357(13) 0.0223(10) 0.0232(10) 0.0043(8) 0.0114(9) -0.0013(9)
C15 0.0304(12) 0.0192(9) 0.0230(9) 0.0020(7) 0.0115(8) -0.0051(8)
C16 0.0349(13) 0.0253(10) 0.0262(10) 0.0009(8) 0.0165(9) -0.0010(9)
C17 0.0284(12) 0.0256(10) 0.0319(11) 0.0016(8) 0.0139(9) 0.0018(9)
C18 0.0293(12) 0.0228(10) 0.0257(10) 0.0023(8) 0.0088(9) -0.0034(9)
C19 0.0291(12) 0.0191(9) 0.0229(10) 0.0001(7) 0.0111(8) -0.0048(8)
C20 0.0255(11) 0.0179(9) 0.0265(10) 0.0025(7) 0.0108(8) -0.0027(8)
C21 0.0300(12) 0.0194(9) 0.0233(9) -0.0002(7) 0.0098(8) -0.0034(8)
C22 0.0283(11) 0.0201(9) 0.0201(9) -0.0022(7) 0.0124(8) 0.0005(8)
C23 0.0251(11) 0.0211(9) 0.0210(9) -0.0048(7) 0.0104(8) -0.0025(8)
C24 0.0247(11) 0.0224(10) 0.0166(9) -0.0025(7) 0.0084(8) 0.0021(8)
C25 0.0259(11) 0.0195(9) 0.0182(9) -0.0005(7) 0.0098(8) 0.0016(8)
C26 0.0255(11) 0.0217(9) 0.0192(9) -0.0017(7) 0.0118(8) 0.0008(8)
C27 0.0258(11) 0.0221(10) 0.0168(9) 0.0001(7) 0.0087(8) 0.0024(8)
C28 0.0245(11) 0.0212(10) 0.0190(9) 0.0014(7) 0.0095(8) -0.0010(8)
C29 0.0334(12) 0.0265(10) 0.0172(9) 0.0043(8) 0.0078(8) 0.0011(9)
C30 0.0356(13) 0.0321(11) 0.0209(10) 0.0005(8) 0.0066(9) 0.0001(10)
C31 0.0383(14) 0.0359(12) 0.0261(11) -0.0011(9) 0.0025(10) -0.0034(10)
C32 0.0538(16) 0.0311(12) 0.0208(10) -0.0044(9) 0.0037(10) -0.0006(11)
C33 0.0536(16) 0.0293(11) 0.0214(10) 0.0004(8) 0.0121(10) 0.0061(11)
C34 0.0443(14) 0.0243(10) 0.0191(9) 0.0050(8) 0.0116(9) 0.0059(9)
C35 0.0464(14) 0.0291(11) 0.0279(11) 0.0009(9) 0.0207(10) 0.0035(10)
C36 0.0290(11) 0.0186(9) 0.0166(9) -0.0021(7) 0.0095(8) -0.0006(8)
C37 0.0284(11) 0.0231(10) 0.0173(9) -0.0013(7) 0.0081(8) -0.0003(8)
C38 0.0329(12) 0.0251(10) 0.0209(9) -0.0020(8) 0.0128(9) -0.0052(9)
C39 0.0409(13) 0.0220(10) 0.0208(9) 0.0014(8) 0.0142(9) 0.0001(9)
C40 0.0347(12) 0.0234(10) 0.0202(9) 0.0018(8) 0.0094(9) 0.0045(9)
C41 0.0285(11) 0.0215(10) 0.0192(9) -0.0018(7) 0.0087(8) 0.0004(8)
C42 0.0295(12) 0.0240(10) 0.0238(10) 0.0047(8) 0.0068(9) 0.0026(9)
C43 0.0256(12) 0.0286(11) 0.0300(11) 0.0037(9) 0.0097(9) -0.0036(9)
C44 0.0304(14) 0.0452(14) 0.0634(17) 0.0084(12) 0.0221(12) 0.0005(11)
C45 0.0323(16) 0.068(2) 0.099(2) 0.0221(18) 0.0283(16) -0.0025(14)
C46 0.058(2) 0.098(2) 0.0336(14) -0.0106(15) 0.0136(13) 0.0334(18)
C47A 0.040(4) 0.059(4) 0.050(3) 0.010(3) 0.011(3) 0.002(3)
C47B 0.044(3) 0.058(3) 0.066(4) 0.019(3) 0.024(3) 0.016(3)
C48A 0.046(4) 0.071(5) 0.063(4) -0.002(4) 0.017(3) 0.016(4)
C48B 0.044(4) 0.081(5) 0.089(5) 0.020(4) 0.028(3) 0.016(4)
C49 0.0396(14) 0.0189(10) 0.0515(14) 0.0043(10) 0.0157(11) -0.0018(9)
C52 0.0334(13) 0.0266(11) 0.0286(11) 0.0030(8) 0.0076(9) 0.0031(9)
C53 0.0323(13) 0.0314(12) 0.0447(13) -0.0028(10) 0.0127(11) -0.0010(10)
C54 0.0323(14) 0.0382(13) 0.0639(17) -0.0117(12) 0.0171(12) 0.0010(11)

loop_
_atom_type_symbol
_atom_type_description
_atom_type_scat_dispersion_real
_atom_type_scat_dispersion_imag
_atom_type_scat_source
C C 0.0033 0.0016 'International Tables Vol C Tables 4.2.6.8 and 6.1.1.4'
H H 0.0000 0.0000 'International Tables Vol C Tables 4.2.6.8 and 6.1.1.4'
O O 0.0106 0.0060 'International Tables Vol C Tables 4.2.6.8 and 6.1.1.4'

loop_
_geom_angle_atom_site_label_1
_geom_angle_atom_site_label_2
_geom_angle_atom_site_label_3
_geom_angle
_geom_angle_site_symmetry_1
_geom_angle_site_symmetry_3
_geom_angle_publ_flag
C10 O1 C35 112.82(15) . . ?
C24 O2 C42 111.81(14) . . ?
C6 O3 C43 113.45(14) . . ?
C13 O4 C46 116.10(17) . . ?
C20 O5 C49 112.75(16) . . ?
C27 O6 C52 113.30(14) . . ?
C2 C1 C6 118.44(17) . . ?
C2 C1 C28 119.88(17) . . ?
C6 C1 C28 121.62(17) . . ?
C3 C2 C1 121.17(18) . . ?
C3 C2 H2 119.4 . . ?
C1 C2 H2 119.4 . . ?
C4 C3 C2 119.40(19) . . ?
C4 C3 H3 120.3 . . ?
C2 C3 H3 120.3 . . ?
C5 C4 C3 121.18(18) . . ?
C5 C4 H4 119.4 . . ?
C3 C4 H4 119.4 . . ?
C4 C5 C6 118.58(17) . . ?
C4 C5 C7 118.95(17) . . ?
C6 C5 C7 122.43(18) . . ?
O3 C6 C1 119.27(16) . . ?
O3 C6 C5 119.48(16) . . ?
C1 C6 C5 121.18(18) . . ?
C5 C7 C8 110.38(16) . . ?
C5 C7 H7A 109.6 . . ?
C8 C7 H7A 109.6 . . ?
C5 C7 H7B 109.6 . . ?
C8 C7 H7B 109.6 . . ?
H7A C7 H7B 108.1 . . ?
C13 C8 C9 118.55(18) . . ?
C13 C8 C7 118.51(16) . . ?
C9 C8 C7 122.48(17) . . ?
C10 C9 C8 117.66(18) . . ?
C10 C9 C29 116.16(17) . . ?
C8 C9 C29 125.80(18) . . ?
O1 C10 C11 117.00(18) . . ?
O1 C10 C9 120.79(18) . . ?
C11 C10 C9 122.21(18) . . ?
C10 C11 C12 120.51(19) . . ?
C10 C11 H11 119.7 . . ?
C12 C11 H11 119.7 . . ?
C11 C12 C13 117.70(18) . . ?
C11 C12 C14 120.44(18) . . ?
C13 C12 C14 121.66(17) . . ?
O4 C13 C8 118.88(17) . . ?
O4 C13 C12 118.16(17) . . ?
C8 C13 C12 122.81(18) . . ?
C15 C14 C12 112.03(16) . . ?
C15 C14 H14A 109.2 . . ?
C12 C14 H14A 109.2 . . ?
C15 C14 H14B 109.2 . . ?
C12 C14 H14B 109.2 . . ?
H14A C14 H14B 107.9 . . ?
C16 C15 C20 118.35(18) . . ?
C16 C15 C14 119.41(17) . . ?
C20 C15 C14 122.21(18) . . ?
C17 C16 C15 121.52(18) . . ?
C17 C16 H16 119.2 . . ?
C15 C16 H16 119.2 . . ?
C16 C17 C18 119.3(2) . . ?
C16 C17 H17 120.4 . . ?
C18 C17 H17 120.4 . . ?
C17 C18 C19 121.23(19) . . ?
C17 C18 H18 119.4 . . ?
C19 C18 H18 119.4 . . ?
C18 C19 C20 118.50(17) . . ?
C18 C19 C21 119.84(17) . . ?
C20 C19 C21 121.63(18) . . ?
O5 C20 C19 119.22(17) . . ?
O5 C20 C15 119.79(17) . . ?
C19 C20 C15 120.98(18) . . ?
C22 C21 C19 111.02(15) . . ?
C22 C21 H21A 109.4 . . ?
C19 C21 H21A 109.4 . . ?
C22 C21 H21B 109.4 . . ?
C19 C21 H21B 109.4 . . ?
H21A C21 H21B 108.0 . . ?
C23 C22 C27 118.49(17) . . ?
C23 C22 C21 120.46(18) . . ?
C27 C22 C21 120.81(17) . . ?
C24 C23 C22 120.07(18) . . ?
C24 C23 H23 120.0 . . ?
C22 C23 H23 120.0 . . ?
O2 C24 C23 117.08(17) . . ?
O2 C24 C25 120.63(16) . . ?
C23 C24 C25 122.27(18) . . ?
C24 C25 C26 117.63(17) . . ?
C24 C25 C36 116.62(16) . . ?
C26 C25 C36 125.49(18) . . ?
C27 C26 C25 118.92(18) . . ?
C27 C26 C28 117.57(16) . . ?
C25 C26 C28 122.75(17) . . ?
O6 C27 C26 118.46(17) . . ?
O6 C27 C22 119.40(16) . . ?
C26 C27 C22 121.95(18) . . ?
C26 C28 C1 108.89(15) . . ?
C26 C28 H28A 109.9 . . ?
C1 C28 H28A 109.9 . . ?
C26 C28 H28B 109.9 . . ?
C1 C28 H28B 109.9 . . ?
H28A C28 H28B 108.3 . . ?
C30 C29 C34 118.58(19) . . ?
C30 C29 C9 123.57(18) . . ?
C34 C29 C9 117.22(19) . . ?
C31 C30 C29 120.6(2) . . ?
C31 C30 H30 119.7 . . ?
C29 C30 H30 119.7 . . ?
C32 C31 C30 120.0(2) . . ?
C32 C31 H31 120.0 . . ?
C30 C31 H31 120.0 . . ?
C33 C32 C31 120.1(2) . . ?
C33 C32 H32 120.0 . . ?
C31 C32 H32 120.0 . . ?
C32 C33 C34 120.2(2) . . ?
C32 C33 H33 119.9 . . ?
C34 C33 H33 119.9 . . ?
C33 C34 C29 120.4(2) . . ?
C33 C34 C35 123.43(19) . . ?
C29 C34 C35 116.13(18) . . ?
O1 C35 C34 109.59(18) . . ?
O1 C35 H35A 109.8 . . ?
C34 C35 H35A 109.8 . . ?
O1 C35 H35B 109.8 . . ?
C34 C35 H35B 109.8 . . ?
H35A C35 H35B 108.2 . . ?
C41 C36 C37 118.28(17) . . ?
C41 C36 C25 117.01(17) . . ?
C37 C36 C25 124.18(18) . . ?
C38 C37 C36 120.45(19) . . ?
C38 C37 H37 119.8 . . ?
C36 C37 H37 119.8 . . ?
C39 C38 C37 120.51(19) . . ?
C39 C38 H38 119.7 . . ?
C37 C38 H38 119.7 . . ?
C38 C39 C40 119.74(18) . . ?
C38 C39 H39 120.1 . . ?
C40 C39 H39 120.1 . . ?
C39 C40 C41 120.24(19) . . ?
C39 C40 H40 119.9 . . ?
C41 C40 H40 119.9 . . ?
C40 C41 C36 120.60(19) . . ?
C40 C41 C42 123.15(18) . . ?
C36 C41 C42 116.23(17) . . ?
O2 C42 C41 109.67(16) . . ?
O2 C42 H42A 109.7 . . ?
C41 C42 H42A 109.7 . . ?
O2 C42 H42B 109.7 . . ?
C41 C42 H42B 109.7 . . ?
H42A C42 H42B 108.2 . . ?
O3 C43 C44 108.58(17) . . ?
O3 C43 H43A 110.0 . . ?
C44 C43 H43A 110.0 . . ?
O3 C43 H43B 110.0 . . ?
C44 C43 H43B 110.0 . . ?
H43A C43 H43B 108.4 . . ?
C43 C44 C45 112.0(2) . . ?
C43 C44 H44A 109.2 . . ?
C45 C44 H44A 109.2 . . ?
C43 C44 H44B 109.2 . . ?
C45 C44 H44B 109.2 . . ?
H44A C44 H44B 107.9 . . ?
C44 C45 H45A 109.5 . . ?
C44 C45 H45B 109.5 . . ?
H45A C45 H45B 109.5 . . ?
C44 C45 H45C 109.5 . . ?
H45A C45 H45C 109.5 . . ?
H45B C45 H45C 109.5 . . ?
C47A C46 C47B 77.3(4) . . ?
C47A C46 O4 129.4(4) . . ?
C47B C46 O4 129.0(4) . . ?
C47A C46 H46A 104.9 . . ?
C47B C46 H46A 28.3 . . ?
O4 C46 H46A 104.9 . . ?
C47A C46 H46B 104.9 . . ?
C47B C46 H46B 107.6 . . ?
O4 C46 H46B 104.9 . . ?
H46A C46 H46B 105.8 . . ?
C47A C46 H46C 107.3 . . ?
C47B C46 H46C 105.0 . . ?
O4 C46 H46C 105.0 . . ?
H46A C46 H46C 102.2 . . ?
H46B C46 H46C 3.8 . . ?
C47A C46 H46D 28.5 . . ?
C47B C46 H46D 105.0 . . ?
O4 C46 H46D 105.0 . . ?
H46A C46 H46D 131.3 . . ?
H46B C46 H46D 102.3 . . ?
H46C C46 H46D 105.9 . . ?
C46 C47A C48A 114.9(6) . . ?
C46 C47A H47A 108.6 . . ?
C48A C47A H47A 108.6 . . ?
C46 C47A H47B 108.6 . . ?
C48A C47A H47B 108.6 . . ?
H47A C47A H47B 107.5 . . ?
C46 C47B C48B 116.1(5) . . ?
C46 C47B H47C 108.3 . . ?
C48B C47B H47C 108.3 . . ?
C46 C47B H47D 108.3 . . ?
C48B C47B H47D 108.3 . . ?
H47C C47B H47D 107.4 . . ?
C47A C48A H48A 109.5 . . ?
C47A C48A H48B 109.5 . . ?
H48A C48A H48B 109.5 . . ?
C47A C48A H48C 109.5 . . ?
H48A C48A H48C 109.5 . . ?
H48B C48A H48C 109.5 . . ?
C47B C48B H48D 109.5 . . ?
C47B C48B H48E 109.5 . . ?
H48D C48B H48E 109.5 . . ?
C47B C48B H48F 109.5 . . ?
H48D C48B H48F 109.5 . . ?
H48E C48B H48F 109.5 . . ?
O5 C49 C50B 108.4(3) . . ?
O5 C49 C50A 108.8(3) . . ?
C50B C49 C50A 18.4(3) . . ?
O5 C49 H49A 109.9 . . ?
C50B C49 H49A 125.0 . . ?
C50A C49 H49A 109.9 . . ?
O5 C49 H49B 109.9 . . ?
C50B C49 H49B 93.7 . . ?
C50A C49 H49B 109.9 . . ?
H49A C49 H49B 108.3 . . ?
O5 C49 H49C 110.0 . . ?
C50B C49 H49C 110.0 . . ?
C50A C49 H49C 93.4 . . ?
H49A C49 H49C 18.3 . . ?
H49B C49 H49C 123.1 . . ?
O5 C49 H49D 110.0 . . ?
C50B C49 H49D 110.0 . . ?
C50A C49 H49D 124.6 . . ?
H49A C49 H49D 92.0 . . ?
H49B C49 H49D 18.1 . . ?
H49C C49 H49D 108.4 . . ?
C51A C50A C49 114.7(6) . . ?
C51A C50A H50A 108.6 . . ?
C49 C50A H50A 108.6 . . ?
C51A C50A H50B 108.6 . . ?
C49 C50A H50B 108.6 . . ?
H50A C50A H50B 107.6 . . ?
C51B C50B C49 116.3(5) . . ?
C51B C50B H50C 108.2 . . ?
C49 C50B H50C 108.2 . . ?
C51B C50B H50D 108.2 . . ?
C49 C50B H50D 108.2 . . ?
H50C C50B H50D 107.4 . . ?
C50A C51A H51A 109.5 . . ?
C50A C51A H51B 109.5 . . ?
H51A C51A H51B 109.5 . . ?
C50A C51A H51C 109.5 . . ?
H51A C51A H51C 109.5 . . ?
H51B C51A H51C 109.5 . . ?
C50B C51B H51D 109.5 . . ?
C50B C51B H51E 109.5 . . ?
H51D C51B H51E 109.5 . . ?
C50B C51B H51F 109.5 . . ?
H51D C51B H51F 109.5 . . ?
H51E C51B H51F 109.5 . . ?
O6 C52 C53 113.85(17) . . ?
O6 C52 H52A 108.8 . . ?
C53 C52 H52A 108.8 . . ?
O6 C52 H52B 108.8 . . ?
C53 C52 H52B 108.8 . . ?
H52A C52 H52B 107.7 . . ?
C52 C53 C54 110.19(19) . . ?
C52 C53 H53A 109.6 . . ?
C54 C53 H53A 109.6 . . ?
C52 C53 H53B 109.6 . . ?
C54 C53 H53B 109.6 . . ?
H53A C53 H53B 108.1 . . ?
C53 C54 H54A 109.5 . . ?
C53 C54 H54B 109.5 . . ?
H54A C54 H54B 109.5 . . ?
C53 C54 H54C 109.5 . . ?
H54A C54 H54C 109.5 . . ?
H54B C54 H54C 109.5 . . ?

loop_
_geom_bond_atom_site_label_1
_geom_bond_atom_site_label_2
_geom_bond_distance
_geom_bond_site_symmetry_2
_geom_bond_publ_flag
O1 C10 1.382(2) . ?
O1 C35 1.441(3) . ?
O2 C24 1.386(2) . ?
O2 C42 1.445(2) . ?
O3 C6 1.392(2) . ?
O3 C43 1.429(2) . ?
O4 C13 1.383(2) . ?
O4 C46 1.402(3) . ?
O5 C20 1.390(2) . ?
O5 C49 1.439(2) . ?
O6 C27 1.386(2) . ?
O6 C52 1.451(2) . ?
C1 C2 1.392(3) . ?
C1 C6 1.401(3) . ?
C1 C28 1.528(2) . ?
C2 C3 1.389(3) . ?
C2 H2 0.9500 . ?
C3 C4 1.389(3) . ?
C3 H3 0.9500 . ?
C4 C5 1.388(3) . ?
C4 H4 0.9500 . ?
C5 C6 1.402(3) . ?
C5 C7 1.525(3) . ?
C7 C8 1.531(3) . ?
C7 H7A 0.9900 . ?
C7 H7B 0.9900 . ?
C8 C13 1.395(3) . ?
C8 C9 1.422(3) . ?
C9 C10 1.402(3) . ?
C9 C29 1.483(3) . ?
C10 C11 1.383(3) . ?
C11 C12 1.393(3) . ?
C11 H11 0.9500 . ?
C12 C13 1.400(3) . ?
C12 C14 1.521(3) . ?
C14 C15 1.520(3) . ?
C14 H14A 0.9900 . ?
C14 H14B 0.9900 . ?
C15 C16 1.388(3) . ?
C15 C20 1.403(3) . ?
C16 C17 1.383(3) . ?
C16 H16 0.9500 . ?
C17 C18 1.388(3) . ?
C17 H17 0.9500 . ?
C18 C19 1.390(3) . ?
C18 H18 0.9500 . ?
C19 C20 1.401(3) . ?
C19 C21 1.527(3) . ?
C21 C22 1.518(3) . ?
C21 H21A 0.9900 . ?
C21 H21B 0.9900 . ?
C22 C23 1.388(3) . ?
C22 C27 1.401(3) . ?
C23 C24 1.386(3) . ?
C23 H23 0.9500 . ?
C24 C25 1.402(3) . ?
C25 C26 1.417(3) . ?
C25 C36 1.480(3) . ?
C26 C27 1.397(3) . ?
C26 C28 1.522(3) . ?
C28 H28A 0.9900 . ?
C28 H28B 0.9900 . ?
C29 C30 1.400(3) . ?
C29 C34 1.401(3) . ?
C30 C31 1.392(3) . ?
C30 H30 0.9500 . ?
C31 C32 1.390(3) . ?
C31 H31 0.9500 . ?
C32 C33 1.378(3) . ?
C32 H32 0.9500 . ?
C33 C34 1.397(3) . ?
C33 H33 0.9500 . ?
C34 C35 1.489(3) . ?
C35 H35A 0.9900 . ?
C35 H35B 0.9900 . ?
C36 C41 1.402(3) . ?
C36 C37 1.403(3) . ?
C37 C38 1.390(3) . ?
C37 H37 0.9500 . ?
C38 C39 1.385(3) . ?
C38 H38 0.9500 . ?
C39 C40 1.385(3) . ?
C39 H39 0.9500 . ?
C40 C41 1.392(3) . ?
C40 H40 0.9500 . ?
C41 C42 1.497(3) . ?
C42 H42A 0.9900 . ?
C42 H42B 0.9900 . ?
C43 C44 1.506(3) . ?
C43 H43A 0.9900 . ?
C43 H43B 0.9900 . ?
C44 C45 1.525(4) . ?
C44 H44A 0.9900 . ?
C44 H44B 0.9900 . ?
C45 H45A 0.9800 . ?
C45 H45B 0.9800 . ?
C45 H45C 0.9800 . ?
C46 C47A 1.321(7) . ?
C46 C47B 1.337(6) . ?
C46 H46A 0.9900 . ?
C46 H46B 0.9900 . ?
C46 H46C 0.9900 . ?
C46 H46D 0.9900 . ?
C47A C48A 1.517(9) . ?
C47A H47A 0.9900 . ?
C47A H47B 0.9900 . ?
C47B C48B 1.532(8) . ?
C47B H47C 0.9900 . ?
C47B H47D 0.9900 . ?
C48A H48A 0.9800 . ?
C48A H48B 0.9800 . ?
C48A H48C 0.9800 . ?
C48B H48D 0.9800 . ?
C48B H48E 0.9800 . ?
C48B H48F 0.9800 . ?
C49 C50B 1.535(6) . ?
C49 C50A 1.577(7) . ?
C49 H49A 0.9900 . ?
C49 H49B 0.9900 . ?
C49 H49C 0.9900 . ?
C49 H49D 0.9900 . ?
C50A C51A 1.419(11) . ?
C50A H50A 0.9900 . ?
C50A H50B 0.9900 . ?
C50B C51B 1.433(8) . ?
C50B H50C 0.9900 . ?
C50B H50D 0.9900 . ?
C51A H51A 0.9800 . ?
C51A H51B 0.9800 . ?
C51A H51C 0.9800 . ?
C51B H51D 0.9800 . ?
C51B H51E 0.9800 . ?
C51B H51F 0.9800 . ?
C52 C53 1.502(3) . ?
C52 H52A 0.9900 . ?
C52 H52B 0.9900 . ?
C53 C54 1.529(3) . ?
C53 H53A 0.9900 . ?
C53 H53B 0.9900 . ?
C54 H54A 0.9800 . ?
C54 H54B 0.9800 . ?
C54 H54C 0.9800 . ?
